data_1503335
loop_
_publ_author_name
'S\'anchez-Larios, Eduardo'
'Holmes, Janice M.'
'Daschner, Crystal L.'
'Gravel, Michel'

_publ_section_title
;
 NHC-catalyzed spiro bis-indane formation via domino Stetter-aldol-Michael
 and Stetter-aldol-aldol reactions.
;
_journal_issue 24
_journal_name_full 'Organic letters'
_journal_page_first 5772
_journal_page_last 5775
_journal_paper_doi 10.1021/ol102685u
_journal_volume 12
_journal_year 2010
_chemical_formula_moiety 'C24 H16 O3'
_chemical_formula_sum 'C24 H16 O3'
_chemical_formula_weight 352.37
_chemical_name_systematic
; 
 ? 
;
_space_group_IT_number 19
_symmetry_cell_setting orthorhombic
_symmetry_space_group_name_Hall 'P 2ac 2ab'
_symmetry_space_group_name_H-M 'P 21 21 21'
_atom_sites_solution_hydrogens geom
_atom_sites_solution_primary direct
_atom_sites_solution_secondary difmap
_audit_creation_method 'manual editing of SHELXL template'
_cell_angle_alpha 90.00
_cell_angle_beta 90.00
_cell_angle_gamma 90.00
_cell_formula_units_Z 4
_cell_length_a 11.0811(4)
_cell_length_b 12.4394(4)
_cell_length_c 12.5442(4)
_cell_measurement_reflns_used 248
_cell_measurement_temperature 173(2)
_cell_measurement_theta_max 64.00
_cell_measurement_theta_min 5.34
_cell_volume 1729.12(10)
_computing_cell_refinement 'Saint and SADABS (Apex2, v2009.3-0, Bruker AXS)'
_computing_data_collection 'Apex2 (v2009.3-0, Bruker AXS)'
_computing_data_reduction 'Saint and SADABS (Apex2, v2009.3-0, Bruker AXS)'
_computing_molecular_graphics ' Cameron (WinGX v1.80.03 2008), Ortep (SHELXTL-NT v6.14, Bruker AXS)'
_computing_publication_material 'WinGX v1.80.03 2008 (L. J. Farrugia)'
_computing_structure_refinement 'SHELXL-97 (Sheldrick, 1997)'
_computing_structure_solution
; SIR-2004 (M. C. Burla, R. Caliandro, M. Camalli, B. Carrozzini, G. L. Cascarano, 
L. De Caro, C. Giacovazzo, G. Polidori and R. Spagna, J. Appl. Crystallogr. 
2005, 38, 381-388.
;
_diffrn_ambient_temperature 173(2)
_diffrn_measured_fraction_theta_full 0.992
_diffrn_measured_fraction_theta_max 0.992
_diffrn_measurement_device '62mm 4K CCD camera on D85 goniostat'
_diffrn_measurement_device_type 'Proteum R Smart 6000 (Bruker AXS)'
_diffrn_measurement_method 'CCD rotation images, \f and \w scans'
_diffrn_radiation_monochromator 'Montel200 multilayer graded optics'
_diffrn_radiation_source 'Bruker AXS FR591, fine-focus rotating anode'
_diffrn_radiation_type CuK\a
_diffrn_radiation_wavelength 1.54184
_diffrn_reflns_av_R_equivalents 0.0488
_diffrn_reflns_av_sigmaI/netI 0.0347
_diffrn_reflns_limit_h_max 12
_diffrn_reflns_limit_h_min -12
_diffrn_reflns_limit_k_max 14
_diffrn_reflns_limit_k_min -13
_diffrn_reflns_limit_l_max 14
_diffrn_reflns_limit_l_min -14
_diffrn_reflns_number 11177
_diffrn_reflns_theta_full 64.98
_diffrn_reflns_theta_max 64.98
_diffrn_reflns_theta_min 5.01
_exptl_absorpt_coefficient_mu 0.713
_exptl_absorpt_correction_T_max 0.9341
_exptl_absorpt_correction_T_min 0.8915
_exptl_absorpt_correction_type multi-scan
_exptl_absorpt_process_details 'SADABS (Apex2, Bruker AXS)'
_exptl_crystal_colour colourless
_exptl_crystal_density_diffrn 1.354
_exptl_crystal_density_method 'not measured'
_exptl_crystal_description block
_exptl_crystal_F_000 736
_exptl_crystal_size_max 0.17
_exptl_crystal_size_mid 0.12
_exptl_crystal_size_min 0.10
_refine_diff_density_max 0.143
_refine_diff_density_min -0.213
_refine_diff_density_rms 0.045
_refine_ls_abs_structure_details 'Flack H D (1983), Acta Cryst. A39, 876-881; 1181 Friedel pairs'
_refine_ls_abs_structure_Flack 0.1(2)
_refine_ls_extinction_method none
_refine_ls_goodness_of_fit_ref 1.061
_refine_ls_hydrogen_treatment mixed
_refine_ls_matrix_type full
_refine_ls_number_parameters 248
_refine_ls_number_reflns 2858
_refine_ls_number_restraints 0
_refine_ls_restrained_S_all 1.061
_refine_ls_R_factor_all 0.0406
_refine_ls_R_factor_gt 0.0401
_refine_ls_shift/su_max 0.000
_refine_ls_shift/su_mean 0.000
_refine_ls_structure_factor_coef Fsqd
_refine_ls_weighting_details 'calc w=1/[\s^2^(Fo^2^)+(0.0824P)^2^+0.0632P] where P=(Fo^2^+2Fc^2^)/3'
_refine_ls_weighting_scheme calc
_refine_ls_wR_factor_gt 0.1079
_refine_ls_wR_factor_ref 0.1085
_reflns_number_gt 2797
_reflns_number_total 2858
_reflns_threshold_expression >2sigma(I)
_cod_data_source_file ol102685u_si_004.cif
_cod_data_source_block mg1363
_cod_original_sg_symbol_H-M 'P 212121'
_cod_database_code 1503335

loop_
_symmetry_equiv_pos_as_xyz
'x, y, z'
'x+1/2, -y+1/2, -z'
'-x, y+1/2, -z+1/2'
'-x+1/2, -y, z+1/2'

loop_
_atom_site_label
_atom_site_type_symbol
_atom_site_fract_x
_atom_site_fract_y
_atom_site_fract_z
_atom_site_U_iso_or_equiv
_atom_site_adp_type
_atom_site_occupancy
_atom_site_symmetry_multiplicity
_atom_site_calc_flag
_atom_site_refinement_flags
O1 O 0.20943(12) 0.20320(10) 0.14072(9) 0.0494(3) Uani 1 1 d .
H1 H 0.278(2) 0.168(2) 0.1408(18) 0.067(7) Uiso 1 1 d .
O2 O -0.05762(11) 0.37452(10) -0.10033(10) 0.0498(3) Uani 1 1 d .
O3 O 0.22300(12) 0.44105(10) -0.12996(9) 0.0522(3) Uani 1 1 d .
C1 C 0.09305(15) 0.33481(12) 0.03685(13) 0.0407(4) Uani 1 1 d .
C2 C 0.18957(15) 0.24440(13) 0.03682(12) 0.0418(4) Uani 1 1 d .
H2 H 0.2671 0.2740 0.0086 0.050 Uiso 1 1 calc R
C3 C 0.14074(16) 0.16281(13) -0.04147(14) 0.0457(4) Uani 1 1 d .
C4 C 0.18339(19) 0.05939(15) -0.06155(16) 0.0564(5) Uani 1 1 d .
H4 H 0.2481 0.0298 -0.0215 0.068 Uiso 1 1 calc .
C5 C 0.1280(2) 0.00116(17) -0.14210(18) 0.0674(6) Uani 1 1 d .
H5 H 0.1557 -0.0694 -0.1574 0.081 Uiso 1 1 calc .
C6 C 0.0333(2) 0.04299(18) -0.20089(17) 0.0662(6) Uani 1 1 d .
H6 H -0.0019 0.0010 -0.2559 0.079 Uiso 1 1 calc .
C7 C -0.01051(18) 0.14441(16) -0.18094(14) 0.0556(5) Uani 1 1 d .
H7 H -0.0761 0.1731 -0.2206 0.067 Uiso 1 1 calc .
C8 C 0.04510(15) 0.20349(13) -0.10022(13) 0.0459(4) Uani 1 1 d .
C9 C 0.01655(14) 0.31307(13) -0.06324(13) 0.0420(4) Uani 1 1 d .
C10 C 0.14178(14) 0.44895(13) 0.04174(13) 0.0410(3) Uani 1 1 d .
C11 C 0.09180(14) 0.50267(13) 0.12340(13) 0.0438(4) Uani 1 1 d .
H11 H 0.1094 0.5752 0.1415 0.053 Uiso 1 1 calc .
C12 C 0.00679(14) 0.43442(13) 0.18045(13) 0.0428(4) Uani 1 1 d .
C13 C -0.06882(17) 0.45572(14) 0.26617(14) 0.0496(4) Uani 1 1 d .
H13 H -0.0676 0.5237 0.3006 0.059 Uiso 1 1 calc .
C14 C -0.14621(16) 0.37488(16) 0.30027(14) 0.0511(4) Uani 1 1 d .
H14 H -0.1990 0.3878 0.3585 0.061 Uiso 1 1 calc .
C15 C -0.14711(15) 0.27544(14) 0.24998(14) 0.0478(4) Uani 1 1 d .
H15 H -0.2018 0.2217 0.2737 0.057 Uiso 1 1 calc .
C16 C -0.06989(14) 0.25291(13) 0.16586(13) 0.0432(4) Uani 1 1 d .
H16 H -0.0698 0.1841 0.1330 0.052 Uiso 1 1 calc .
C17 C 0.00666(14) 0.33274(13) 0.13119(12) 0.0403(4) Uani 1 1 d .
C18 C 0.21814(14) 0.49026(13) -0.04475(13) 0.0424(4) Uani 1 1 d .
C19 C 0.28556(14) 0.59298(13) -0.02961(14) 0.0423(4) Uani 1 1 d .
C20 C 0.30180(15) 0.66174(14) -0.11575(14) 0.0481(4) Uani 1 1 d .
H20 H 0.2705 0.6426 -0.1837 0.058 Uiso 1 1 calc .
C21 C 0.36305(18) 0.75769(16) -0.10349(16) 0.0566(5) Uani 1 1 d .
H21 H 0.3723 0.8050 -0.1624 0.068 Uiso 1 1 calc .
C22 C 0.41093(19) 0.78472(16) -0.00502(18) 0.0624(5) Uani 1 1 d .
H22 H 0.4523 0.8510 0.0040 0.075 Uiso 1 1 calc .
C23 C 0.39836(19) 0.71520(17) 0.07982(16) 0.0602(5) Uani 1 1 d .
H23 H 0.4333 0.7330 0.1467 0.072 Uiso 1 1 calc .
C24 C 0.33561(15) 0.62014(15) 0.06862(14) 0.0488(4) Uani 1 1 d .
H24 H 0.3265 0.5732 0.1278 0.059 Uiso 1 1 calc .

loop_
_atom_site_aniso_label
_atom_site_aniso_U_11
_atom_site_aniso_U_22
_atom_site_aniso_U_33
_atom_site_aniso_U_23
_atom_site_aniso_U_13
_atom_site_aniso_U_12
O1 0.0484(7) 0.0529(7) 0.0468(6) 0.0060(5) 0.0010(5) 0.0101(6)
O2 0.0461(6) 0.0485(6) 0.0546(7) 0.0106(5) -0.0049(5) -0.0046(5)
O3 0.0594(7) 0.0468(6) 0.0504(6) -0.0040(5) 0.0048(6) -0.0062(6)
C1 0.0387(8) 0.0392(8) 0.0442(8) 0.0009(6) -0.0001(7) -0.0003(7)
C2 0.0408(8) 0.0409(8) 0.0438(8) 0.0027(7) 0.0030(6) 0.0005(7)
C3 0.0474(9) 0.0422(8) 0.0476(8) 0.0003(7) 0.0091(7) -0.0042(7)
C4 0.0586(11) 0.0442(9) 0.0663(11) -0.0046(8) 0.0134(9) 0.0004(8)
C5 0.0728(13) 0.0493(10) 0.0800(13) -0.0187(10) 0.0227(11) -0.0091(10)
C6 0.0715(13) 0.0636(12) 0.0634(11) -0.0210(10) 0.0145(10) -0.0191(11)
C7 0.0563(10) 0.0620(10) 0.0484(9) -0.0043(8) 0.0039(8) -0.0155(9)
C8 0.0486(9) 0.0451(9) 0.0438(8) -0.0008(7) 0.0058(7) -0.0079(7)
C9 0.0373(8) 0.0437(8) 0.0449(8) 0.0060(7) 0.0031(6) -0.0062(7)
C10 0.0357(7) 0.0398(8) 0.0475(8) 0.0017(7) -0.0039(7) -0.0015(6)
C11 0.0414(8) 0.0381(8) 0.0518(9) -0.0015(7) -0.0022(7) -0.0001(7)
C12 0.0392(8) 0.0420(8) 0.0471(8) 0.0008(7) -0.0024(7) 0.0028(7)
C13 0.0492(9) 0.0480(9) 0.0515(9) -0.0028(8) 0.0014(8) 0.0032(8)
C14 0.0464(9) 0.0586(10) 0.0484(9) 0.0016(8) 0.0057(7) 0.0046(9)
C15 0.0426(9) 0.0483(9) 0.0525(9) 0.0101(8) 0.0033(7) 0.0002(7)
C16 0.0409(8) 0.0404(8) 0.0485(9) 0.0050(7) -0.0039(7) 0.0009(7)
C17 0.0365(7) 0.0429(8) 0.0416(8) 0.0022(6) -0.0028(6) 0.0021(6)
C18 0.0408(8) 0.0397(7) 0.0468(8) 0.0022(7) -0.0004(7) 0.0009(7)
C19 0.0351(8) 0.0409(8) 0.0508(9) -0.0011(7) 0.0040(7) -0.0009(6)
C20 0.0445(8) 0.0500(9) 0.0499(8) 0.0028(7) 0.0049(8) 0.0003(7)
C21 0.0557(10) 0.0490(9) 0.0652(11) 0.0062(9) 0.0136(9) -0.0062(8)
C22 0.0583(11) 0.0540(11) 0.0750(13) -0.0089(10) 0.0163(9) -0.0155(9)
C23 0.0543(10) 0.0691(12) 0.0572(10) -0.0116(9) 0.0064(8) -0.0197(9)
C24 0.0426(9) 0.0540(9) 0.0498(9) -0.0002(8) 0.0011(7) -0.0046(8)

loop_
_atom_type_symbol
_atom_type_description
_atom_type_scat_dispersion_real
_atom_type_scat_dispersion_imag
_atom_type_scat_source
C C 0.0181 0.0091 'International Tables Vol C Tables 4.2.6.8 and 6.1.1.4'
H H 0.0000 0.0000 'International Tables Vol C Tables 4.2.6.8 and 6.1.1.4'
O O 0.0492 0.0322 'International Tables Vol C Tables 4.2.6.8 and 6.1.1.4'

loop_
_geom_angle_atom_site_label_1
_geom_angle_atom_site_label_2
_geom_angle_atom_site_label_3
_geom_angle
C2 O1 H1 108.3(15)
C10 C1 C17 101.99(13)
C10 C1 C9 113.12(13)
C17 C1 C9 106.55(12)
C10 C1 C2 115.59(13)
C17 C1 C2 114.92(13)
C9 C1 C2 104.60(13)
O1 C2 C3 114.20(14)
O1 C2 C1 111.64(13)
C3 C2 C1 103.88(13)
O1 C2 H2 109.0
C3 C2 H2 109.0
C1 C2 H2 109.0
C8 C3 C4 120.01(18)
C8 C3 C2 111.95(14)
C4 C3 C2 127.99(18)
C5 C4 C3 117.6(2)
C5 C4 H4 121.2
C3 C4 H4 121.2
C6 C5 C4 121.85(19)
C6 C5 H5 119.1
C4 C5 H5 119.1
C7 C6 C5 121.05(19)
C7 C6 H6 119.5
C5 C6 H6 119.5
C6 C7 C8 117.36(19)
C6 C7 H7 121.3
C8 C7 H7 121.3
C3 C8 C7 122.10(16)
C3 C8 C9 109.52(15)
C7 C8 C9 128.38(16)
O2 C9 C8 127.33(16)
O2 C9 C1 125.06(15)
C8 C9 C1 107.52(14)
C11 C10 C18 128.83(15)
C11 C10 C1 110.43(14)
C18 C10 C1 120.11(14)
C10 C11 C12 110.59(15)
C10 C11 H11 124.7
C12 C11 H11 124.7
C13 C12 C17 120.71(16)
C13 C12 C11 131.27(16)
C17 C12 C11 107.99(14)
C12 C13 C14 118.22(15)
C12 C13 H13 120.9
C14 C13 H13 120.9
C15 C14 C13 120.63(16)
C15 C14 H14 119.7
C13 C14 H14 119.7
C16 C15 C14 121.41(16)
C16 C15 H15 119.3
C14 C15 H15 119.3
C17 C16 C15 118.34(15)
C17 C16 H16 120.8
C15 C16 H16 120.8
C16 C17 C12 120.68(15)
C16 C17 C1 130.18(15)
C12 C17 C1 108.99(14)
O3 C18 C10 119.46(14)
O3 C18 C19 120.90(14)
C10 C18 C19 119.61(14)
C20 C19 C24 119.14(15)
C20 C19 C18 119.53(15)
C24 C19 C18 121.30(15)
C21 C20 C19 120.58(16)
C21 C20 H20 119.7
C19 C20 H20 119.7
C20 C21 C22 119.80(17)
C20 C21 H21 120.1
C22 C21 H21 120.1
C23 C22 C21 119.82(17)
C23 C22 H22 120.1
C21 C22 H22 120.1
C22 C23 C24 120.69(17)
C22 C23 H23 119.7
C24 C23 H23 119.7
C23 C24 C19 119.92(17)
C23 C24 H24 120.0
C19 C24 H24 120.0

loop_
_geom_bond_atom_site_label_1
_geom_bond_atom_site_label_2
_geom_bond_distance
O1 C2 1.4177(19)
O1 H1 0.88(3)
O2 C9 1.215(2)
O3 C18 1.233(2)
C1 C10 1.520(2)
C1 C17 1.522(2)
C1 C9 1.539(2)
C1 C2 1.552(2)
C2 C3 1.512(2)
C2 H2 1.0000
C3 C8 1.386(3)
C3 C4 1.394(3)
C4 C5 1.387(3)
C4 H4 0.9500
C5 C6 1.384(3)
C5 H5 0.9500
C6 C7 1.375(3)
C6 H6 0.9500
C7 C8 1.395(2)
C7 H7 0.9500
C8 C9 1.474(2)
C10 C11 1.343(2)
C10 C18 1.469(2)
C11 C12 1.456(2)
C11 H11 0.9500
C12 C13 1.389(2)
C12 C17 1.408(2)
C13 C14 1.389(3)
C13 H13 0.9500
C14 C15 1.389(3)
C14 H14 0.9500
C15 C16 1.387(2)
C15 H15 0.9500
C16 C17 1.377(2)
C16 H16 0.9500
C18 C19 1.492(2)
C19 C20 1.390(2)
C19 C24 1.393(2)
C20 C21 1.382(3)
C20 H20 0.9500
C21 C22 1.386(3)
C21 H21 0.9500
C22 C23 1.378(3)
C22 H22 0.9500
C23 C24 1.379(3)
C23 H23 0.9500
C24 H24 0.9500

loop_
_geom_torsion_atom_site_label_1
_geom_torsion_atom_site_label_2
_geom_torsion_atom_site_label_3
_geom_torsion_atom_site_label_4
_geom_torsion
C10 C1 C2 O1 95.89(16)
C17 C1 C2 O1 -22.56(19)
C9 C1 C2 O1 -139.02(13)
C10 C1 C2 C3 -140.58(14)
C17 C1 C2 C3 100.97(15)
C9 C1 C2 C3 -15.50(16)
O1 C2 C3 C8 133.85(14)
C1 C2 C3 C8 12.01(18)
O1 C2 C3 C4 -48.9(2)
C1 C2 C3 C4 -170.73(17)
C8 C3 C4 C5 0.8(3)
C2 C3 C4 C5 -176.23(17)
C3 C4 C5 C6 -0.2(3)
C4 C5 C6 C7 -0.6(3)
C5 C6 C7 C8 0.7(3)
C4 C3 C8 C7 -0.7(3)
C2 C3 C8 C7 176.82(15)
C4 C3 C8 C9 179.43(15)
C2 C3 C8 C9 -3.07(19)
C6 C7 C8 C3 -0.1(3)
C6 C7 C8 C9 179.76(17)
C3 C8 C9 O2 175.89(15)
C7 C8 C9 O2 -4.0(3)
C3 C8 C9 C1 -7.44(17)
C7 C8 C9 C1 172.67(16)
C10 C1 C9 O2 -42.2(2)
C17 C1 C9 O2 69.04(18)
C2 C1 C9 O2 -168.85(14)
C10 C1 C9 C8 141.02(13)
C17 C1 C9 C8 -107.72(14)
C2 C1 C9 C8 14.39(15)
C17 C1 C10 C11 -0.39(17)
C9 C1 C10 C11 113.65(15)
C2 C1 C10 C11 -125.79(15)
C17 C1 C10 C18 -172.11(14)
C9 C1 C10 C18 -58.07(19)
C2 C1 C10 C18 62.49(19)
C18 C10 C11 C12 170.52(16)
C1 C10 C11 C12 -0.26(18)
C10 C11 C12 C13 -177.07(17)
C10 C11 C12 C17 0.88(18)
C17 C12 C13 C14 -1.4(2)
C11 C12 C13 C14 176.33(16)
C12 C13 C14 C15 0.3(3)
C13 C14 C15 C16 1.2(3)
C14 C15 C16 C17 -1.5(3)
C15 C16 C17 C12 0.3(2)
C15 C16 C17 C1 -174.69(15)
C13 C12 C17 C16 1.1(2)
C11 C12 C17 C16 -177.12(14)
C13 C12 C17 C1 177.09(15)
C11 C12 C17 C1 -1.12(17)
C10 C1 C17 C16 176.42(15)
C9 C1 C17 C16 57.6(2)
C2 C1 C17 C16 -57.7(2)
C10 C1 C17 C12 0.93(16)
C9 C1 C17 C12 -117.88(14)
C2 C1 C17 C12 126.77(15)
C11 C10 C18 O3 -155.71(17)
C1 C10 C18 O3 14.3(2)
C11 C10 C18 C19 22.3(3)
C1 C10 C18 C19 -167.67(14)
O3 C18 C19 C20 32.9(2)
C10 C18 C19 C20 -145.14(16)
O3 C18 C19 C24 -145.35(17)
C10 C18 C19 C24 36.7(2)
C24 C19 C20 C21 -2.3(2)
C18 C19 C20 C21 179.47(15)
C19 C20 C21 C22 1.3(3)
C20 C21 C22 C23 0.7(3)
C21 C22 C23 C24 -1.8(3)
C22 C23 C24 C19 0.8(3)
C20 C19 C24 C23 1.2(3)
C18 C19 C24 C23 179.41(16)
